data_1527730
loop_
_publ_author_name
'Lindemann, W.'

_publ_section_title
;
 Gitterkonstanten, Raumgruppe und Parameter des gamma-Mg Si O3
;
_journal_name_full Naturwissenschaften
_journal_page_first 428
_journal_page_last 429
_journal_volume 48
_journal_year 1961
_chemical_formula_sum 'Mg O3 Si'
_chemical_name_systematic 'Mg (Si O3)'
_space_group_IT_number 14
_symmetry_space_group_name_Hall '-P 2yn'
_symmetry_space_group_name_H-M 'P 1 21/n 1'
_cell_angle_alpha 90
_cell_angle_beta 71.92
_cell_angle_gamma 90
_cell_formula_units_Z 8
_cell_length_a 9.681
_cell_length_b 8.739
_cell_length_c 5.202
_cell_volume 418.371
_citation_journal_id_ASTM NATWAY
_cod_data_source_file Lindemann_NATWAY_1961_1671.cif
_cod_data_source_block Mg1O3Si1
_cod_original_cell_volume 418.3706
_cod_original_sg_symbol_Hall '-P 2ybc (x-z,y,z)'
_cod_original_formula_sum 'Mg1 O3 Si1'
_cod_database_code 1527730

loop_
_symmetry_equiv_pos_as_xyz
x,y,z
-x+1/2,y+1/2,-z+1/2
-x,-y,-z
x-1/2,-y-1/2,z-1/2

loop_
_atom_site_label
_atom_site_type_symbol
_atom_site_fract_x
_atom_site_fract_y
_atom_site_fract_z
_atom_site_occupancy
_atom_site_U_iso_or_equiv
Si1 Si+4 0.21 0.41 0.201 1 0.0
Si2 Si+4 -0.21 0.41 0.299 1 0.0
O1 O-2 0.4 0.42 0.1 1 0.0
O4 O-2 -0.138 0.25 0.159 1 0.0
O5 O-2 0.15 0.49 -0.05 1 0.0
Mg2 Mg+2 0 0.091 0.25 1 0.0
O6 O-2 -0.15 0.49 -0.45 1 0.0
O3 O-2 0.138 0.25 0.341 1 0.0
O2 O-2 -0.4 0.42 0.4 1 0.0
Mg1 Mg+2 0 -0.31 0.2 1 0.0
